data_2206900
loop_
_publ_author_name
'You, Zhong-Lu'

_publ_section_title
;
 {1-[2-(Dimethylamino)ethyliminomethyl]-2-naphtholato}thiocyanatonickel(II)
;
_journal_coeditor_code CF6451
_journal_issue 10
_journal_name_full 'Acta Crystallographica Section E'
_journal_page_first m1963
_journal_page_last m1964
_journal_paper_doi 10.1107/S1600536805028175
_journal_volume 61
_journal_year 2005
_chemical_formula_iupac '[Ni (C15 H17 N2 O) (N C S)]'
_chemical_formula_moiety 'C16 H17 N3 Ni O S'
_chemical_formula_sum 'C16 H17 N3 Ni O S'
_chemical_formula_weight 358.10
_chemical_name_systematic
;
{1-[2-(Dimethylamino)ethyliminomethyl]-2-naphthalato}thiocyanatonickel(II)
;
_space_group_IT_number 14
_symmetry_cell_setting monoclinic
_symmetry_space_group_name_Hall '-P 2yn'
_symmetry_space_group_name_H-M 'P 1 21/n 1'
_atom_sites_solution_hydrogens geom
_atom_sites_solution_primary direct
_atom_sites_solution_secondary difmap
_audit_creation_method SHELXL-97
_cell_angle_alpha 90.00
_cell_angle_beta 93.04(3)
_cell_angle_gamma 90.00
_cell_formula_units_Z 4
_cell_length_a 8.413(2)
_cell_length_b 6.167(2)
_cell_length_c 30.683(6)
_cell_measurement_reflns_used 1147
_cell_measurement_temperature 298(2)
_cell_measurement_theta_max 21.32
_cell_measurement_theta_min 2.48
_cell_volume 1589.7(7)
_computing_cell_refinement 'SAINT (Bruker, 1998)'
_computing_data_collection 'SMART (Bruker, 1998)'
_computing_data_reduction SAINT
_computing_molecular_graphics 'SHELXTL (Sheldrick, 1997b)'
_computing_publication_material SHELXTL
_computing_structure_refinement 'SHELXL97 (Sheldrick, 1997a)'
_computing_structure_solution 'SHELXS97 (Sheldrick, 1997a)'
_diffrn_ambient_temperature 298(2)
_diffrn_measured_fraction_theta_full 0.992
_diffrn_measured_fraction_theta_max 0.992
_diffrn_measurement_device_type 'Bruker SMART CCD area-detector'
_diffrn_measurement_method \w
_diffrn_radiation_monochromator graphite
_diffrn_radiation_source 'fine-focus sealed tube'
_diffrn_radiation_type MoK\a
_diffrn_radiation_wavelength 0.71073
_diffrn_reflns_av_R_equivalents 0.0858
_diffrn_reflns_av_sigmaI/netI 0.0991
_diffrn_reflns_limit_h_max 10
_diffrn_reflns_limit_h_min -10
_diffrn_reflns_limit_k_max 8
_diffrn_reflns_limit_k_min -8
_diffrn_reflns_limit_l_max 39
_diffrn_reflns_limit_l_min -39
_diffrn_reflns_number 12963
_diffrn_reflns_theta_full 27.50
_diffrn_reflns_theta_max 27.50
_diffrn_reflns_theta_min 1.33
_diffrn_standards_number 0
_exptl_absorpt_coefficient_mu 1.356
_exptl_absorpt_correction_T_max 0.8023
_exptl_absorpt_correction_T_min 0.6786
_exptl_absorpt_correction_type multi-scan
_exptl_absorpt_process_details '(SADABS; Sheldrick, 1996)'
_exptl_crystal_colour green
_exptl_crystal_density_diffrn 1.496
_exptl_crystal_density_method 'not measured'
_exptl_crystal_description block
_exptl_crystal_F_000 744
_exptl_crystal_size_max 0.31
_exptl_crystal_size_mid 0.22
_exptl_crystal_size_min 0.17
_refine_diff_density_max 0.491
_refine_diff_density_min -0.411
_refine_ls_extinction_method none
_refine_ls_goodness_of_fit_ref 0.998
_refine_ls_hydrogen_treatment constr
_refine_ls_matrix_type full
_refine_ls_number_parameters 201
_refine_ls_number_reflns 3617
_refine_ls_number_restraints 0
_refine_ls_restrained_S_all 0.998
_refine_ls_R_factor_all 0.1219
_refine_ls_R_factor_gt 0.0619
_refine_ls_shift/su_max 0.000
_refine_ls_shift/su_mean 0.000
_refine_ls_structure_factor_coef Fsqd
_refine_ls_weighting_details 'calc w = 1/[\s^2^(Fo^2^)+(0.0615P)^2^] where P = (Fo^2^+2Fc^2^)/3'
_refine_ls_weighting_scheme calc
_refine_ls_wR_factor_gt 0.1271
_refine_ls_wR_factor_ref 0.1514
_reflns_number_gt 2051
_reflns_number_total 3617
_reflns_threshold_expression I>2\s(I)
_cod_data_source_file cf6451.cif
_cod_data_source_block I
_cod_original_sg_symbol_H-M 'P 21/n'
_cod_database_code 2206900
_cod_database_fobs_code 2206900

loop_
_symmetry_equiv_pos_as_xyz
'x, y, z'
'-x+1/2, y+1/2, -z+1/2'
'-x, -y, -z'
'x-1/2, -y-1/2, z-1/2'

loop_
_atom_site_label
_atom_site_fract_x
_atom_site_fract_y
_atom_site_fract_z
_atom_site_U_iso_or_equiv
_atom_site_adp_type
_atom_site_calc_flag
_atom_site_refinement_flags
_atom_site_occupancy
_atom_site_type_symbol
Ni1 0.73977(7) 0.30340(10) 0.106195(18) 0.0417(2) Uani d . 1 Ni
S1 0.23326(18) 0.0588(3) 0.06465(6) 0.0832(5) Uani d . 1 S
O1 0.7474(4) 0.0726(5) 0.14312(10) 0.0495(8) Uani d . 1 O
N1 0.9231(4) 0.4202(6) 0.13116(12) 0.0409(9) Uani d . 1 N
N2 0.7465(5) 0.5259(6) 0.06227(12) 0.0467(10) Uani d . 1 N
N3 0.5415(5) 0.2030(7) 0.08382(14) 0.0587(11) Uani d . 1 N
C1 0.9453(5) 0.2008(7) 0.19585(14) 0.0381(10) Uani d . 1 C
C2 0.8339(5) 0.0494(7) 0.17941(16) 0.0428(11) Uani d . 1 C
C3 0.8105(6) -0.1459(7) 0.20316(17) 0.0488(12) Uani d . 1 C
H3 0.7445 -0.2537 0.1911 0.059 Uiso calc R 1 H
C4 0.8831(6) -0.1753(8) 0.24283(18) 0.0522(13) Uani d . 1 C
H4 0.8683 -0.3056 0.2573 0.063 Uiso calc R 1 H
C5 0.9820(5) -0.0140(8) 0.26339(15) 0.0438(12) Uani d . 1 C
C6 1.0359(6) -0.0344(9) 0.30716(18) 0.0585(15) Uani d . 1 C
H6 1.0131 -0.1599 0.3224 0.070 Uiso calc R 1 H
C7 1.1211(6) 0.1263(10) 0.32766(18) 0.0630(16) Uani d . 1 C
H7 1.1530 0.1129 0.3570 0.076 Uiso calc R 1 H
C8 1.1605(6) 0.3114(9) 0.30449(17) 0.0600(14) Uani d . 1 C
H8 1.2205 0.4204 0.3184 0.072 Uiso calc R 1 H
C9 1.1115(6) 0.3339(8) 0.26136(16) 0.0503(13) Uani d . 1 C
H9 1.1412 0.4564 0.2461 0.060 Uiso calc R 1 H
C10 1.0175(5) 0.1756(7) 0.23998(15) 0.0405(11) Uani d . 1 C
C11 0.9900(5) 0.3736(7) 0.16859(15) 0.0414(11) Uani d . 1 C
H11 1.0747 0.4603 0.1786 0.050 Uiso calc R 1 H
C12 0.9947(6) 0.5860(9) 0.10361(17) 0.0614(15) Uani d . 1 C
H12A 1.0510 0.6926 0.1218 0.074 Uiso calc R 1 H
H12B 1.0701 0.5188 0.0850 0.074 Uiso calc R 1 H
C13 0.8685(8) 0.6906(9) 0.07712(19) 0.0787(19) Uani d . 1 C
H13A 0.9127 0.7588 0.0520 0.094 Uiso calc R 1 H
H13B 0.8189 0.8023 0.0941 0.094 Uiso calc R 1 H
C14 0.5971(7) 0.6478(9) 0.0534(2) 0.0801(19) Uani d . 1 C
H14A 0.6148 0.7623 0.0331 0.120 Uiso calc R 1 H
H14B 0.5628 0.7085 0.0802 0.120 Uiso calc R 1 H
H14C 0.5165 0.5517 0.0413 0.120 Uiso calc R 1 H
C15 0.7928(7) 0.4197(10) 0.02182(17) 0.0729(17) Uani d . 1 C
H15A 0.7152 0.3117 0.0132 0.109 Uiso calc R 1 H
H15B 0.8950 0.3523 0.0268 0.109 Uiso calc R 1 H
H15C 0.7983 0.5260 -0.0009 0.109 Uiso calc R 1 H
C16 0.4138(6) 0.1419(7) 0.07604(16) 0.0497(13) Uani d . 1 C

loop_
_atom_site_aniso_label
_atom_site_aniso_U_11
_atom_site_aniso_U_22
_atom_site_aniso_U_33
_atom_site_aniso_U_12
_atom_site_aniso_U_13
_atom_site_aniso_U_23
Ni1 0.0423(4) 0.0390(4) 0.0433(4) -0.0058(3) -0.0021(3) -0.0037(3)
S1 0.0503(9) 0.0790(11) 0.1182(14) -0.0186(8) -0.0154(9) 0.0132(10)
O1 0.054(2) 0.0419(19) 0.052(2) -0.0156(16) -0.0072(17) 0.0007(16)
N1 0.040(2) 0.040(2) 0.042(2) -0.0093(18) -0.0027(18) 0.0052(18)
N2 0.054(3) 0.048(2) 0.037(2) -0.007(2) -0.0035(19) 0.0002(19)
N3 0.050(3) 0.062(3) 0.064(3) -0.011(2) -0.003(2) 0.001(2)
C1 0.037(2) 0.034(2) 0.044(3) 0.001(2) 0.008(2) 0.005(2)
C2 0.042(3) 0.036(3) 0.051(3) -0.003(2) 0.011(2) -0.004(2)
C3 0.052(3) 0.035(3) 0.060(3) -0.006(2) 0.007(3) 0.001(2)
C4 0.047(3) 0.040(3) 0.071(4) 0.004(2) 0.015(3) 0.020(3)
C5 0.035(3) 0.049(3) 0.049(3) 0.021(2) 0.013(2) 0.010(2)
C6 0.044(3) 0.067(4) 0.066(4) 0.015(3) 0.011(3) 0.024(3)
C7 0.040(3) 0.099(5) 0.049(3) 0.018(3) -0.001(2) 0.021(3)
C8 0.043(3) 0.077(4) 0.058(3) 0.004(3) -0.008(2) -0.001(3)
C9 0.049(3) 0.052(3) 0.049(3) 0.005(2) -0.003(2) 0.006(3)
C10 0.031(2) 0.042(3) 0.049(3) 0.007(2) 0.012(2) 0.004(2)
C11 0.035(3) 0.037(3) 0.052(3) -0.008(2) 0.000(2) 0.000(2)
C12 0.064(4) 0.066(4) 0.053(3) -0.031(3) -0.012(3) 0.023(3)
C13 0.103(5) 0.062(4) 0.067(4) -0.036(4) -0.028(3) 0.021(3)
C14 0.085(5) 0.069(4) 0.087(4) 0.026(3) 0.004(4) 0.015(3)
C15 0.088(5) 0.075(4) 0.056(4) 0.007(3) 0.011(3) 0.000(3)
C16 0.053(3) 0.043(3) 0.053(3) -0.005(2) -0.002(3) 0.004(2)

loop_
_atom_type_symbol
_atom_type_description
_atom_type_scat_dispersion_real
_atom_type_scat_dispersion_imag
_atom_type_scat_source
C C 0.0033 0.0016 'International Tables Vol C Tables 4.2.6.8 and 6.1.1.4'
H H 0.0000 0.0000 'International Tables Vol C Tables 4.2.6.8 and 6.1.1.4'
N N 0.0061 0.0033 'International Tables Vol C Tables 4.2.6.8 and 6.1.1.4'
O O 0.0106 0.0060 'International Tables Vol C Tables 4.2.6.8 and 6.1.1.4'
S S 0.1246 0.1234 'International Tables Vol C Tables 4.2.6.8 and 6.1.1.4'
Ni Ni 0.3393 1.1124 'International Tables Vol C Tables 4.2.6.8 and 6.1.1.4'

loop_
_geom_angle_atom_site_label_1
_geom_angle_atom_site_label_2
_geom_angle_atom_site_label_3
_geom_angle
_geom_angle_publ_flag
O1 Ni1 N1 92.64(15) y
O1 Ni1 N3 88.33(17) y
N1 Ni1 N3 174.52(18) y
O1 Ni1 N2 172.86(16) y
N1 Ni1 N2 87.54(16) y
N3 Ni1 N2 92.16(17) y
C2 O1 Ni1 128.1(3) ?
C11 N1 C12 119.6(4) ?
C11 N1 Ni1 127.2(3) ?
C12 N1 Ni1 113.1(3) ?
C15 N2 C14 109.4(4) ?
C15 N2 C13 110.5(5) ?
C14 N2 C13 105.9(4) ?
C15 N2 Ni1 106.9(3) ?
C14 N2 Ni1 115.7(3) ?
C13 N2 Ni1 108.4(3) ?
C16 N3 Ni1 170.4(4) y
C2 C1 C11 118.9(4) ?
C2 C1 C10 120.1(4) ?
C11 C1 C10 121.0(4) ?
O1 C2 C1 124.6(4) ?
O1 C2 C3 116.3(4) ?
C1 C2 C3 119.2(5) ?
C4 C3 C2 120.5(5) ?
C4 C3 H3 119.7 ?
C2 C3 H3 119.7 ?
C3 C4 C5 122.3(5) ?
C3 C4 H4 118.9 ?
C5 C4 H4 118.9 ?
C6 C5 C10 119.7(5) ?
C6 C5 C4 121.0(5) ?
C10 C5 C4 119.2(4) ?
C7 C6 C5 121.0(5) ?
C7 C6 H6 119.5 ?
C5 C6 H6 119.5 ?
C6 C7 C8 119.7(5) ?
C6 C7 H7 120.1 ?
C8 C7 H7 120.1 ?
C9 C8 C7 120.5(5) ?
C9 C8 H8 119.8 ?
C7 C8 H8 119.8 ?
C8 C9 C10 121.1(5) ?
C8 C9 H9 119.5 ?
C10 C9 H9 119.5 ?
C9 C10 C5 118.0(4) ?
C9 C10 C1 123.9(4) ?
C5 C10 C1 118.0(4) ?
N1 C11 C1 125.3(4) ?
N1 C11 H11 117.3 ?
C1 C11 H11 117.3 ?
C13 C12 N1 108.6(4) ?
C13 C12 H12A 110.0 ?
N1 C12 H12A 110.0 ?
C13 C12 H12B 110.0 ?
N1 C12 H12B 110.0 ?
H12A C12 H12B 108.3 ?
C12 C13 N2 109.7(4) ?
C12 C13 H13A 109.7 ?
N2 C13 H13A 109.7 ?
C12 C13 H13B 109.7 ?
N2 C13 H13B 109.7 ?
H13A C13 H13B 108.2 ?
N2 C14 H14A 109.5 ?
N2 C14 H14B 109.5 ?
H14A C14 H14B 109.5 ?
N2 C14 H14C 109.5 ?
H14A C14 H14C 109.5 ?
H14B C14 H14C 109.5 ?
N2 C15 H15A 109.5 ?
N2 C15 H15B 109.5 ?
H15A C15 H15B 109.5 ?
N2 C15 H15C 109.5 ?
H15A C15 H15C 109.5 ?
H15B C15 H15C 109.5 ?
N3 C16 S1 179.2(5) y

loop_
_geom_bond_atom_site_label_1
_geom_bond_atom_site_label_2
_geom_bond_distance
_geom_bond_publ_flag
Ni1 O1 1.818(3) y
Ni1 N1 1.833(4) y
Ni1 N3 1.875(4) y
Ni1 N2 1.926(4) y
S1 C16 1.623(5) ?
O1 C2 1.305(5) ?
N1 C11 1.285(5) ?
N1 C12 1.476(5) ?
N2 C15 1.474(6) ?
N2 C14 1.477(6) ?
N2 C13 1.497(6) ?
N3 C16 1.152(6) ?
C1 C2 1.398(6) ?
C1 C11 1.418(6) ?
C1 C10 1.462(6) ?
C2 C3 1.427(6) ?
C3 C4 1.345(7) ?
C3 H3 0.930 ?
C4 C5 1.422(7) ?
C4 H4 0.930 ?
C5 C6 1.400(7) ?
C5 C10 1.413(6) ?
C6 C7 1.358(7) ?
C6 H6 0.930 ?
C7 C8 1.394(7) ?
C7 H7 0.930 ?
C8 C9 1.372(7) ?
C8 H8 0.930 ?
C9 C10 1.398(6) ?
C9 H9 0.930 ?
C11 H11 0.930 ?
C12 C13 1.453(7) ?
C12 H12A 0.970 ?
C12 H12B 0.970 ?
C13 H13A 0.970 ?
C13 H13B 0.970 ?
C14 H14A 0.960 ?
C14 H14B 0.960 ?
C14 H14C 0.960 ?
C15 H15A 0.960 ?
C15 H15B 0.960 ?
C15 H15C 0.960 ?
